data_1548881
loop_
_publ_author_name
'Khosrowabadi Kotyk, Juliet F.'
'Hanna, Caitlin M.'
'Combs, Rebecca L.'
'Ziller, Joseph W.'
'Yang, Jenny Y.'

_publ_section_title
;
 Intramolecular hydrogen-bonding in a cobalt aqua complex and
 electrochemical water oxidation activity.
;
_journal_issue 10
_journal_name_full 'Chemical science'
_journal_page_first 2750
_journal_page_last 2755
_journal_paper_doi 10.1039/c7sc04960a
_journal_volume 9
_journal_year 2018
_chemical_absolute_configuration unk
_chemical_formula_sum 'C20 H28 B2 Co F8 N6'
_chemical_formula_weight 585.03
_space_group_crystal_system orthorhombic
_space_group_IT_number 19
_space_group_name_Hall 'P 2ac 2ab'
_space_group_name_H-M_alt 'P 21 21 21'
_symmetry_space_group_name_Hall 'P 2ac 2ab'
_symmetry_space_group_name_H-M 'P 21 21 21'
_atom_sites_solution_hydrogens difmap
_atom_sites_solution_primary direct
_atom_sites_solution_secondary difmap
_audit_creation_method SHELXL-2014/7
_audit_update_record
;
2017-11-17 deposited with the CCDC.
2018-02-06 downloaded from the CCDC.
;
_cell_angle_alpha 90
_cell_angle_beta 90
_cell_angle_gamma 90
_cell_formula_units_Z 4
_cell_length_a 9.8793(6)
_cell_length_b 14.9748(8)
_cell_length_c 17.3244(10)
_cell_measurement_reflns_used 9851
_cell_measurement_temperature 88(2)
_cell_measurement_theta_max 28.92
_cell_measurement_theta_min 2.35
_cell_volume 2563.0(3)
_computing_cell_refinement 'Bruker SAINT 8.34a, 2013'
_computing_data_collection 'Bruker APEX2 2014.1-1, 2014'
_computing_data_reduction 'Bruker SAINT 8.34a, 2013'
_computing_molecular_graphics 'Bruker SHELXTL'
_computing_publication_material 'Bruker SHELXTL'
_computing_structure_refinement 'SHELXL-2014/7 (Sheldrick, 2014)'
_computing_structure_solution 'Bruker SHELXTL 2013/1'
_diffrn_ambient_temperature 88(2)
_diffrn_measured_fraction_theta_full 1.000
_diffrn_measured_fraction_theta_max 0.962
_diffrn_measurement_device_type 'Bruker SMART APEX II CCD'
_diffrn_measurement_method '\f and \w scans'
_diffrn_radiation_type MoK\a
_diffrn_radiation_wavelength 0.71073
_diffrn_reflns_av_R_equivalents 0.0238
_diffrn_reflns_av_unetI/netI 0.0193
_diffrn_reflns_Laue_measured_fraction_full 1.000
_diffrn_reflns_Laue_measured_fraction_max 0.962
_diffrn_reflns_limit_h_max 12
_diffrn_reflns_limit_h_min -12
_diffrn_reflns_limit_k_max 20
_diffrn_reflns_limit_k_min -20
_diffrn_reflns_limit_l_max 23
_diffrn_reflns_limit_l_min -23
_diffrn_reflns_number 30266
_diffrn_reflns_point_group_measured_fraction_full 1.000
_diffrn_reflns_point_group_measured_fraction_max 0.964
_diffrn_reflns_theta_full 25.500
_diffrn_reflns_theta_max 29.003
_diffrn_reflns_theta_min 1.798
_exptl_absorpt_coefficient_mu 0.749
_exptl_absorpt_correction_T_max 0.9622
_exptl_absorpt_correction_T_min 0.8095
_exptl_absorpt_correction_type numerical
_exptl_absorpt_process_details 'Bruker SADABS 2014/5'
_exptl_crystal_colour yellow
_exptl_crystal_density_diffrn 1.516
_exptl_crystal_density_meas ?
_exptl_crystal_density_method not_measured
_exptl_crystal_description irregular
_exptl_crystal_F_000 1196
_exptl_crystal_size_max 0.311
_exptl_crystal_size_mid 0.256
_exptl_crystal_size_min 0.167
_refine_diff_density_max 0.322
_refine_diff_density_min -0.263
_refine_diff_density_rms 0.043
_refine_ls_abs_structure_details
; 
A yellow crystal of approximate dimensions 0.167 x 0.256 x 0.311 mm was mounted on a glass fiber 
and transferred to a Bruker SMART APEX II diffractometer.  The APEX2 program package was used to 
determine the unit-cell parameters and for data collection (20 sec/frame scan time for a sphere of 
diffraction data).  The raw frame data was processed using SAINT and SADABS to yield the reflection 
data file.  Subsequent calculations were carried out using the SHELXTL program.  The diffraction 
symmetry was mmm and the systematic absences were consistent with the orthorhombic space group P212121 
that was later determined to be correct.

The structure was solved by direct methods and refined on F2 by full-matrix least-squares techniques.  
The analytical scattering factors for neutral atoms were used throughout the analysis.  Hydrogen atoms 
were located from a difference-Fourier map and refined (x,y,z and Uiso). 

At convergence, wR2 = 0.0569 and Goof = 1.023 for 447 variables refined against 6415 data (0.73\%A), 
R1 = 0.0235 for those 6003 data with I > 2.0sigma(I).  The structure was refined as a two-component 
inversion twin.
;
_refine_ls_abs_structure_Flack 0.439(10)
_refine_ls_extinction_method none
_refine_ls_goodness_of_fit_ref 1.023
_refine_ls_hydrogen_treatment refall
_refine_ls_matrix_type full
_refine_ls_number_parameters 447
_refine_ls_number_reflns 6415
_refine_ls_number_restraints 0
_refine_ls_restrained_S_all 1.023
_refine_ls_R_factor_all 0.0270
_refine_ls_R_factor_gt 0.0235
_refine_ls_shift/su_max 0.001
_refine_ls_shift/su_mean 0.000
_refine_ls_structure_factor_coef Fsqd
_refine_ls_weighting_details 'w=1/[\s^2^(Fo^2^)+(0.0316P)^2^+0.5278P] where P=(Fo^2^+2Fc^2^)/3'
_refine_ls_weighting_scheme calc
_refine_ls_wR_factor_gt 0.0552
_refine_ls_wR_factor_ref 0.0569
_reflns_Friedel_coverage 0.789
_reflns_Friedel_fraction_full 1.000
_reflns_Friedel_fraction_max 0.966
_reflns_number_gt 6033
_reflns_number_total 6415
_reflns_threshold_expression 'I > 2\s(I)'
_cod_data_source_file c7sc04960a2.cif
_cod_data_source_block jyy12
_cod_depositor_comments
;
The following automatic conversions were performed:

'_exptl_crystal_density_meas' value 'not_measured' was changed to '?'
- the value is perceived as not measured.

Automatic conversion script
Id: cif_fix_values 4973 2017-02-22 13:04:09Z antanas 

 Adding full bibliography for 1548879--1548882.cif.
;
_cod_database_code 1548881
_shelx_shelxl_version_number 2014/7
_shelx_space_group_comment
; 
The symmetry employed for this shelxl refinement is uniquely defined 
by the following loop, which should always be used as a source of 
symmetry information in preference to the above space-group names. 
They are only intended as comments. 
;
_shelx_estimated_absorpt_t_min 0.800
_shelx_estimated_absorpt_t_max 0.885

loop_
_space_group_symop_operation_xyz
'x, y, z'
'-x+1/2, -y, z+1/2'
'-x, y+1/2, -z+1/2'
'x+1/2, -y+1/2, -z'

loop_
_atom_site_label
_atom_site_type_symbol
_atom_site_fract_x
_atom_site_fract_y
_atom_site_fract_z
_atom_site_U_iso_or_equiv
_atom_site_adp_type
_atom_site_occupancy
_atom_site_site_symmetry_order
_atom_site_calc_flag
Co1 Co 0.53787(3) 0.41307(2) 0.81098(2) 0.01499(6) Uani 1 1 d
N1 N 0.51404(17) 0.35422(11) 0.69961(10) 0.0197(3) Uani 1 1 d
N2 N 0.38941(17) 0.50085(11) 0.75888(10) 0.0191(3) Uani 1 1 d
N3 N 0.67863(17) 0.51747(11) 0.77980(9) 0.0154(3) Uani 1 1 d
N4 N 0.56523(16) 0.48219(11) 0.91773(9) 0.0176(3) Uani 1 1 d
N5 N 0.69380(18) 0.32341(12) 0.84163(10) 0.0206(4) Uani 1 1 d
N6 N 0.38982(18) 0.32707(12) 0.85833(11) 0.0218(4) Uani 1 1 d
C1 C 0.5989(2) 0.29652(14) 0.66470(13) 0.0225(4) Uani 1 1 d
C2 C 0.5771(3) 0.26651(15) 0.59003(13) 0.0275(5) Uani 1 1 d
C3 C 0.4652(3) 0.29631(14) 0.54972(13) 0.0304(5) Uani 1 1 d
C4 C 0.3774(3) 0.35517(15) 0.58531(13) 0.0282(5) Uani 1 1 d
C5 C 0.4046(2) 0.38283(13) 0.66068(13) 0.0222(4) Uani 1 1 d
C6 C 0.3123(2) 0.44587(15) 0.70308(13) 0.0251(5) Uani 1 1 d
C7 C 0.4697(2) 0.56975(12) 0.71681(11) 0.0202(4) Uani 1 1 d
C8 C 0.5927(2) 0.59717(13) 0.76388(11) 0.0175(4) Uani 1 1 d
C9 C 0.7638(2) 0.53348(14) 0.84893(12) 0.0174(4) Uani 1 1 d
C10 C 0.6757(2) 0.53519(12) 0.91977(11) 0.0159(4) Uani 1 1 d
C11 C 0.7055(2) 0.58916(15) 0.98253(11) 0.0195(4) Uani 1 1 d
C12 C 0.6194(2) 0.58865(15) 1.04567(11) 0.0217(4) Uani 1 1 d
C13 C 0.5063(2) 0.53405(15) 1.04399(12) 0.0236(4) Uani 1 1 d
C14 C 0.4825(2) 0.48166(14) 0.97946(12) 0.0217(4) Uani 1 1 d
C15 C 0.2940(2) 0.54295(15) 0.81358(15) 0.0262(4) Uani 1 1 d
C16 C 0.7677(2) 0.49774(15) 0.71326(12) 0.0200(4) Uani 1 1 d
C17 C 0.7708(2) 0.27290(14) 0.86250(12) 0.0191(4) Uani 1 1 d
C18 C 0.8676(2) 0.20680(16) 0.88968(14) 0.0248(4) Uani 1 1 d
C19 C 0.3217(2) 0.27395(14) 0.88510(11) 0.0184(4) Uani 1 1 d
C20 C 0.2357(2) 0.20512(14) 0.91868(13) 0.0195(4) Uani 1 1 d
B1 B 0.5542(2) 0.09133(16) 1.00028(13) 0.0224(4) Uani 1 1 d
F1 F 0.5496(2) 0.10189(11) 1.07944(8) 0.0470(4) Uani 1 1 d
F2 F 0.67624(14) 0.05266(10) 0.97810(10) 0.0381(4) Uani 1 1 d
F3 F 0.54586(14) 0.17631(8) 0.96565(7) 0.0276(3) Uani 1 1 d
F4 F 0.44715(14) 0.03974(8) 0.97455(8) 0.0303(3) Uani 1 1 d
B2 B 0.0314(2) 0.25729(15) 0.68986(14) 0.0220(4) Uani 1 1 d
F5 F 0.1004(2) 0.21194(13) 0.74708(8) 0.0547(5) Uani 1 1 d
F6 F -0.09678(16) 0.22342(12) 0.68176(16) 0.0656(6) Uani 1 1 d
F7 F 0.10026(18) 0.24759(11) 0.62116(8) 0.0434(4) Uani 1 1 d
F8 F 0.02121(16) 0.34699(9) 0.70812(9) 0.0398(4) Uani 1 1 d
H1A H 0.673(3) 0.2780(16) 0.6928(14) 0.021(6) Uiso 1 1 d
H2A H 0.637(3) 0.232(2) 0.5699(17) 0.036(8) Uiso 1 1 d
H3A H 0.453(3) 0.280(2) 0.4993(18) 0.046(8) Uiso 1 1 d
H4A H 0.306(3) 0.379(2) 0.5603(17) 0.036(8) Uiso 1 1 d
H6A H 0.267(3) 0.4844(17) 0.6640(15) 0.022(6) Uiso 1 1 d
H6B H 0.247(3) 0.4082(18) 0.7319(14) 0.022(6) Uiso 1 1 d
H7A H 0.412(2) 0.6228(17) 0.7045(14) 0.022(6) Uiso 1 1 d
H7B H 0.497(2) 0.5448(15) 0.6690(13) 0.014(5) Uiso 1 1 d
H8A H 0.642(3) 0.6420(17) 0.7366(14) 0.019(6) Uiso 1 1 d
H8B H 0.564(3) 0.6235(17) 0.8152(15) 0.027(6) Uiso 1 1 d
H9A H 0.814(3) 0.5877(18) 0.8465(14) 0.023(6) Uiso 1 1 d
H9B H 0.824(2) 0.4864(16) 0.8539(13) 0.013(5) Uiso 1 1 d
H11A H 0.784(2) 0.6247(17) 0.9834(14) 0.019(6) Uiso 1 1 d
H12A H 0.635(3) 0.6282(18) 1.0885(15) 0.027(7) Uiso 1 1 d
H13A H 0.449(3) 0.5337(16) 1.0846(15) 0.026(6) Uiso 1 1 d
H14A H 0.400(2) 0.4457(15) 0.9739(13) 0.015(5) Uiso 1 1 d
H15A H 0.225(3) 0.581(2) 0.7864(18) 0.040(8) Uiso 1 1 d
H15B H 0.340(3) 0.584(2) 0.8500(16) 0.032(7) Uiso 1 1 d
H15C H 0.248(3) 0.499(2) 0.8397(18) 0.033(7) Uiso 1 1 d
H16A H 0.834(3) 0.5473(17) 0.7095(14) 0.021(6) Uiso 1 1 d
H16B H 0.719(3) 0.4948(19) 0.6677(17) 0.028(7) Uiso 1 1 d
H16C H 0.814(3) 0.4429(17) 0.7243(15) 0.022(6) Uiso 1 1 d
H18A H 0.816(3) 0.152(2) 0.914(2) 0.054(9) Uiso 1 1 d
H18B H 0.922(3) 0.2328(19) 0.9275(17) 0.032(7) Uiso 1 1 d
H18C H 0.919(3) 0.1870(19) 0.8485(18) 0.039(8) Uiso 1 1 d
H20A H 0.175(3) 0.191(2) 0.8821(17) 0.035(8) Uiso 1 1 d
H20B H 0.185(3) 0.2304(17) 0.9618(15) 0.022(6) Uiso 1 1 d
H20C H 0.295(3) 0.160(2) 0.9356(17) 0.035(7) Uiso 1 1 d

loop_
_atom_site_aniso_label
_atom_site_aniso_U_11
_atom_site_aniso_U_22
_atom_site_aniso_U_33
_atom_site_aniso_U_23
_atom_site_aniso_U_13
_atom_site_aniso_U_12
Co1 0.01538(11) 0.01115(11) 0.01844(11) 0.00062(9) 0.00159(10) 0.00031(10)
N1 0.0230(8) 0.0132(7) 0.0230(8) -0.0009(6) 0.0028(7) -0.0020(6)
N2 0.0165(8) 0.0153(8) 0.0256(8) -0.0005(7) -0.0014(7) 0.0009(7)
N3 0.0166(8) 0.0136(8) 0.0159(7) -0.0002(6) 0.0030(6) 0.0013(6)
N4 0.0185(8) 0.0166(7) 0.0178(7) 0.0012(6) 0.0035(6) 0.0002(6)
N5 0.0213(9) 0.0157(8) 0.0249(8) 0.0013(7) 0.0020(7) 0.0003(7)
N6 0.0197(9) 0.0183(8) 0.0275(9) -0.0004(7) 0.0029(7) 0.0006(7)
C1 0.0273(11) 0.0141(9) 0.0261(10) 0.0008(8) 0.0047(9) -0.0025(8)
C2 0.0410(14) 0.0145(9) 0.0271(10) -0.0028(8) 0.0113(9) -0.0059(9)
C3 0.0469(14) 0.0195(10) 0.0249(10) -0.0037(8) 0.0015(11) -0.0136(11)
C4 0.0350(13) 0.0223(10) 0.0273(11) -0.0014(9) -0.0075(10) -0.0079(10)
C5 0.0231(10) 0.0160(9) 0.0275(10) -0.0018(8) -0.0019(8) -0.0054(8)
C6 0.0200(10) 0.0238(10) 0.0316(12) -0.0037(9) -0.0063(9) -0.0003(9)
C7 0.0243(10) 0.0150(9) 0.0212(8) 0.0018(7) -0.0024(9) 0.0033(9)
C8 0.0234(9) 0.0113(8) 0.0178(8) 0.0020(7) 0.0024(7) 0.0009(8)
C9 0.0158(9) 0.0173(9) 0.0190(9) 0.0006(8) 0.0010(7) -0.0021(8)
C10 0.0170(9) 0.0145(8) 0.0162(8) 0.0027(7) -0.0005(7) 0.0016(7)
C11 0.0202(9) 0.0197(9) 0.0187(8) 0.0009(8) -0.0024(7) 0.0015(8)
C12 0.0284(10) 0.0212(9) 0.0156(8) 0.0006(8) -0.0012(7) 0.0065(9)
C13 0.0277(11) 0.0259(10) 0.0172(9) 0.0031(8) 0.0077(8) 0.0044(8)
C14 0.0220(10) 0.0198(9) 0.0233(9) 0.0044(8) 0.0061(8) 0.0000(8)
C15 0.0214(10) 0.0218(10) 0.0354(11) -0.0008(10) 0.0036(10) 0.0047(8)
C16 0.0224(10) 0.0189(10) 0.0186(9) -0.0011(7) 0.0063(8) 0.0008(8)
C17 0.0194(9) 0.0166(9) 0.0214(9) 0.0005(8) 0.0026(8) -0.0012(8)
C18 0.0223(10) 0.0241(11) 0.0279(11) 0.0021(9) -0.0033(9) 0.0061(9)
C19 0.0172(9) 0.0169(9) 0.0211(9) -0.0030(8) 0.0003(8) 0.0027(8)
C20 0.0174(10) 0.0181(9) 0.0229(10) 0.0012(8) 0.0018(8) -0.0020(8)
B1 0.0231(10) 0.0199(10) 0.0242(10) 0.0015(9) -0.0030(9) -0.0008(10)
F1 0.0687(11) 0.0480(9) 0.0242(6) 0.0037(6) -0.0054(8) -0.0059(9)
F2 0.0206(7) 0.0292(7) 0.0643(10) -0.0013(7) -0.0022(7) 0.0039(6)
F3 0.0287(6) 0.0200(6) 0.0340(6) 0.0040(5) -0.0066(6) -0.0023(6)
F4 0.0225(6) 0.0246(6) 0.0438(7) 0.0031(6) -0.0038(6) -0.0059(6)
B2 0.0207(10) 0.0220(10) 0.0232(10) 0.0018(9) -0.0004(11) 0.0033(9)
F5 0.0767(13) 0.0644(11) 0.0230(7) 0.0045(7) -0.0007(8) 0.0507(10)
F6 0.0254(8) 0.0365(9) 0.1349(19) 0.0013(11) 0.0014(11) -0.0102(7)
F7 0.0529(10) 0.0499(10) 0.0273(7) 0.0048(7) 0.0123(7) 0.0150(8)
F8 0.0432(8) 0.0264(7) 0.0498(9) -0.0109(6) -0.0118(7) 0.0087(7)

loop_
_atom_type_symbol
_atom_type_description
_atom_type_scat_dispersion_real
_atom_type_scat_dispersion_imag
_atom_type_scat_source
C C 0.0033 0.0016 'International Tables Vol C Tables 4.2.6.8 and 6.1.1.4'
H H 0.0000 0.0000 'International Tables Vol C Tables 4.2.6.8 and 6.1.1.4'
B B 0.0013 0.0007 'International Tables Vol C Tables 4.2.6.8 and 6.1.1.4'
N N 0.0061 0.0033 'International Tables Vol C Tables 4.2.6.8 and 6.1.1.4'
F F 0.0171 0.0103 'International Tables Vol C Tables 4.2.6.8 and 6.1.1.4'
Co Co 0.3494 0.9721 'International Tables Vol C Tables 4.2.6.8 and 6.1.1.4'

loop_
_geom_angle_atom_site_label_1
_geom_angle_atom_site_label_2
_geom_angle_atom_site_label_3
_geom_angle
N5 Co1 N6 91.13(6)
N5 Co1 N1 92.59(7)
N6 Co1 N1 91.31(7)
N5 Co1 N4 89.89(7)
N6 Co1 N4 92.68(7)
N1 Co1 N4 175.26(6)
N5 Co1 N3 93.06(7)
N6 Co1 N3 169.35(7)
N1 Co1 N3 98.27(6)
N4 Co1 N3 77.55(6)
N5 Co1 N2 169.92(7)
N6 Co1 N2 93.61(7)
N1 Co1 N2 78.42(7)
N4 Co1 N2 98.76(6)
N3 Co1 N2 83.83(6)
C5 N1 C1 118.67(18)
C5 N1 Co1 114.24(14)
C1 N1 Co1 127.02(15)
C15 N2 C6 109.15(17)
C15 N2 C7 110.94(16)
C6 N2 C7 109.82(17)
C15 N2 Co1 115.05(14)
C6 N2 Co1 106.43(13)
C7 N2 Co1 105.26(12)
C16 N3 C9 108.91(16)
C16 N3 C8 110.76(15)
C9 N3 C8 110.07(15)
C16 N3 Co1 115.64(13)
C9 N3 Co1 106.27(12)
C8 N3 Co1 105.01(12)
C14 N4 C10 118.26(17)
C14 N4 Co1 127.45(14)
C10 N4 Co1 114.19(12)
C17 N5 Co1 174.57(17)
C19 N6 Co1 172.22(17)
N1 C1 C2 122.0(2)
C3 C2 C1 119.4(2)
C4 C3 C2 118.9(2)
C3 C4 C5 119.1(2)
N1 C5 C4 122.0(2)
N1 C5 C6 116.26(18)
C4 C5 C6 121.8(2)
N2 C6 C5 110.88(17)
N2 C7 C8 110.48(16)
N3 C8 C7 109.77(16)
N3 C9 C10 109.46(16)
N4 C10 C11 122.37(18)
N4 C10 C9 115.87(17)
C11 C10 C9 121.75(18)
C12 C11 C10 119.0(2)
C13 C12 C11 118.81(19)
C12 C13 C14 119.21(19)
N4 C14 C13 122.31(19)
N5 C17 C18 178.9(2)
N6 C19 C20 179.2(2)
F1 B1 F4 111.01(19)
F1 B1 F2 110.52(19)
F4 B1 F2 109.93(18)
F1 B1 F3 108.51(18)
F4 B1 F3 108.78(17)
F2 B1 F3 108.01(18)
F6 B2 F7 109.2(2)
F6 B2 F5 110.3(2)
F7 B2 F5 108.94(18)
F6 B2 F8 108.36(19)
F7 B2 F8 109.61(19)
F5 B2 F8 110.43(19)

loop_
_geom_bond_atom_site_label_1
_geom_bond_atom_site_label_2
_geom_bond_distance
Co1 N5 2.1114(18)
Co1 N6 2.1145(18)
Co1 N1 2.1342(17)
Co1 N4 2.1365(17)
Co1 N3 2.1609(17)
Co1 N2 2.1665(17)
N1 C5 1.345(3)
N1 C1 1.347(3)
N2 C15 1.478(3)
N2 C6 1.481(3)
N2 C7 1.492(3)
N3 C16 1.480(2)
N3 C9 1.483(3)
N3 C8 1.491(3)
N4 C14 1.346(3)
N4 C10 1.349(3)
N5 C17 1.132(3)
N6 C19 1.141(3)
C1 C2 1.386(3)
C2 C3 1.382(4)
C3 C4 1.382(4)
C4 C5 1.396(3)
C5 C6 1.504(3)
C7 C8 1.520(3)
C9 C10 1.505(3)
C10 C11 1.386(3)
C11 C12 1.386(3)
C12 C13 1.385(3)
C13 C14 1.386(3)
C17 C18 1.455(3)
C19 C20 1.457(3)
B1 F1 1.381(3)
B1 F4 1.384(3)
B1 F2 1.391(3)
B1 F3 1.409(3)
B2 F6 1.372(3)
B2 F7 1.378(3)
B2 F5 1.381(3)
B2 F8 1.384(3)
